data_4084978
loop_
_publ_author_name
'Hupf, Emanuel'
'Lork, Enno'
'Mebs, Stefan'
'Ch\;eci\'nska, Lilianna'
'Beckmann, Jens'

_publ_section_title
;
 Probing Donor--Acceptor Interactions inperi-Substituted
 Diphenylphosphinoacenaphthyl--Element Dichlorides of Group 13 and 15
 Elements
;
_journal_issue 24
_journal_name_full Organometallics
_journal_page_first 7247
_journal_paper_doi 10.1021/om501036c
_journal_volume 33
_journal_year 2014
_chemical_formula_sum 'C24 H18 Cl2 Ga P'
_chemical_formula_weight 477.97
_chemical_name_systematic
; 
 ? 
;
_space_group_IT_number 2
_symmetry_cell_setting triclinic
_symmetry_space_group_name_Hall '-P 1'
_symmetry_space_group_name_H-M 'P -1'
_atom_sites_solution_hydrogens geom
_atom_sites_solution_primary direct
_atom_sites_solution_secondary difmap
_audit_creation_method SHELXL-97
_cell_angle_alpha 99.31(2)
_cell_angle_beta 97.45(2)
_cell_angle_gamma 111.18(2)
_cell_formula_units_Z 2
_cell_length_a 8.585(2)
_cell_length_b 9.585(2)
_cell_length_c 14.360(3)
_cell_measurement_reflns_used 32
_cell_measurement_temperature 173
_cell_measurement_theta_max 24.818
_cell_measurement_theta_min 5.494
_cell_volume 1064.3(5)
_computing_cell_refinement 'Siemens XSCANS'
_computing_data_collection 'Siemens XSCANS'
_computing_data_reduction 'Siemens XSCANS'
_computing_molecular_graphics Diamond
_computing_publication_material WinGX
_computing_structure_refinement 'ShelXL (Sheldrick, 2008)'
_computing_structure_solution 'ShelXS (Sheldrick, 2008)'
_diffrn_ambient_temperature 173
_diffrn_measured_fraction_theta_full 0.992
_diffrn_measured_fraction_theta_max 0.992
_diffrn_measurement_device 'Siemens P4'
_diffrn_measurement_method '2\q/\w scans'
_diffrn_radiation_monochromator graphite
_diffrn_radiation_source 'fine-focus sealed tube'
_diffrn_radiation_type MoK\a
_diffrn_radiation_wavelength 0.71073
_diffrn_reflns_av_R_equivalents 0.0000
_diffrn_reflns_av_sigmaI/netI 0.0732
_diffrn_reflns_limit_h_max 10
_diffrn_reflns_limit_h_min -10
_diffrn_reflns_limit_k_max 11
_diffrn_reflns_limit_k_min -11
_diffrn_reflns_limit_l_max 17
_diffrn_reflns_limit_l_min 0
_diffrn_reflns_number 3711
_diffrn_reflns_theta_full 25.00
_diffrn_reflns_theta_max 25.00
_diffrn_reflns_theta_min 2.71
_diffrn_standards_interval_count 197
_diffrn_standards_number 3
_exptl_absorpt_coefficient_mu 1.626
_exptl_absorpt_correction_T_max 1.0000
_exptl_absorpt_correction_T_min 0.6449
_exptl_absorpt_correction_type refdelf
_exptl_absorpt_process_details 'Walker, N. & Stuart, D (1983) Acta. Cryst. A39, 158-166'
_exptl_crystal_colour yellow
_exptl_crystal_density_diffrn 1.491
_exptl_crystal_density_method 'not measured'
_exptl_crystal_description plate
_exptl_crystal_F_000 484
_exptl_crystal_size_max 0.6
_exptl_crystal_size_mid 0.4
_exptl_crystal_size_min 0.2
_refine_diff_density_max 0.672
_refine_diff_density_min -0.746
_refine_diff_density_rms 0.098
_refine_ls_extinction_method none
_refine_ls_goodness_of_fit_ref 1.002
_refine_ls_hydrogen_treatment constr
_refine_ls_matrix_type full
_refine_ls_number_parameters 253
_refine_ls_number_reflns 3711
_refine_ls_number_restraints 0
_refine_ls_restrained_S_all 1.002
_refine_ls_R_factor_all 0.0730
_refine_ls_R_factor_gt 0.0502
_refine_ls_shift/su_max 0.001
_refine_ls_shift/su_mean 0.000
_refine_ls_structure_factor_coef Fsqd
_refine_ls_weighting_details 'calc w=1/[\s^2^(Fo^2^)+(0.0696P)^2^+0.0000P] where P=(Fo^2^+2Fc^2^)/3'
_refine_ls_weighting_scheme calc
_refine_ls_wR_factor_gt 0.1165
_refine_ls_wR_factor_ref 0.1255
_reflns_number_gt 2807
_reflns_number_total 3711
_reflns_threshold_expression >2sigma(I)
_cod_data_source_file om501036c_si_003.cif
_cod_data_source_block 3
_cod_depositor_comments 'Adding full bibliography for 4084974--4084984.cif.'
_cod_original_cell_volume 1064.3(4)
_cod_original_sg_symbol_H-M P-1
_cod_database_code 4084978

loop_
_symmetry_equiv_pos_as_xyz
'x, y, z'
'-x, -y, -z'

loop_
_atom_site_label
_atom_site_type_symbol
_atom_site_fract_x
_atom_site_fract_y
_atom_site_fract_z
_atom_site_U_iso_or_equiv
_atom_site_adp_type
_atom_site_occupancy
_atom_site_symmetry_multiplicity
_atom_site_calc_flag
_atom_site_refinement_flags
Ga1 Ga 0.45444(7) 0.21399(6) 0.74187(4) 0.02534(17) Uani 1 1 d .
P1 P 0.24167(15) 0.28235(13) 0.80900(8) 0.0235(3) Uani 1 1 d .
Cl1 Cl 0.59896(16) 0.16657(15) 0.86125(9) 0.0368(3) Uani 1 1 d .
Cl2 Cl 0.62861(16) 0.39434(15) 0.68691(9) 0.0408(3) Uani 1 1 d .
C19 C 0.1056(6) 0.0231(5) 0.6608(3) 0.0229(10) Uani 1 1 d .
C17 C -0.1032(6) 0.0813(5) 0.7420(3) 0.0271(10) Uani 1 1 d .
H17 H -0.1277 0.1446 0.7890 0.033 Uiso 1 1 calc R
C14 C -0.0320(6) -0.1067(5) 0.6037(3) 0.0260(10) Uani 1 1 d .
C10 C 0.2734(6) 0.0432(5) 0.6456(3) 0.0258(10) Uani 1 1 d .
C13 C -0.0140(6) -0.2138(5) 0.5313(3) 0.0301(11) Uani 1 1 d .
C15 C -0.2024(6) -0.1443(5) 0.6143(3) 0.0283(10) Uani 1 1 d .
C30 C 0.2286(6) 0.4602(5) 0.7906(3) 0.0250(10) Uani 1 1 d .
C35 C 0.0851(6) 0.4658(5) 0.7385(3) 0.0289(11) Uani 1 1 d .
H35 H -0.0097 0.3757 0.7105 0.035 Uiso 1 1 calc R
C16 C -0.2369(6) -0.0504(5) 0.6835(3) 0.0316(11) Uani 1 1 d .
H16 H -0.3483 -0.0734 0.6920 0.038 Uiso 1 1 calc R
C18 C 0.0646(6) 0.1193(5) 0.7313(3) 0.0243(10) Uani 1 1 d .
C20 C 0.2159(6) 0.2717(5) 0.9318(3) 0.0247(10) Uani 1 1 d .
C34 C 0.0830(7) 0.6065(6) 0.7281(4) 0.0362(12) Uani 1 1 d .
H34 H -0.0130 0.6107 0.6924 0.043 Uiso 1 1 calc R
C12 C 0.1456(7) -0.1918(6) 0.5151(3) 0.0359(12) Uani 1 1 d .
H12 H 0.1611 -0.2598 0.4668 0.043 Uiso 1 1 calc R
C11 C 0.2878(7) -0.0630(5) 0.5735(3) 0.0320(11) Uani 1 1 d .
H11 H 0.3961 -0.0497 0.5624 0.038 Uiso 1 1 calc R
C31 C 0.3704(7) 0.5953(5) 0.8322(4) 0.0437(14) Uani 1 1 d .
H31 H 0.4681 0.5917 0.8664 0.052 Uiso 1 1 calc R
C23 C 0.1566(7) 0.2362(6) 1.1125(4) 0.0403(13) Uani 1 1 d .
H23 H 0.1355 0.2242 1.1732 0.048 Uiso 1 1 calc R
C2 C -0.3127(7) -0.2930(6) 0.5439(4) 0.0385(13) Uani 1 1 d .
H2A H -0.3995 -0.2794 0.5002 0.046 Uiso 1 1 calc R
H2B H -0.3683 -0.3714 0.5775 0.046 Uiso 1 1 calc R
C21 C 0.2269(6) 0.1472(5) 0.9651(3) 0.0312(11) Uani 1 1 d .
H21 H 0.2541 0.0750 0.9265 0.037 Uiso 1 1 calc R
C33 C 0.2216(7) 0.7389(6) 0.7702(4) 0.0423(13) Uani 1 1 d .
H33 H 0.2190 0.8330 0.7634 0.051 Uiso 1 1 calc R
C22 C 0.1974(6) 0.1303(6) 1.0560(4) 0.0355(12) Uani 1 1 d .
H22 H 0.2053 0.0471 1.0787 0.043 Uiso 1 1 calc R
C24 C 0.1468(8) 0.3608(7) 1.0793(4) 0.0475(14) Uani 1 1 d .
H24 H 0.1210 0.4334 1.1184 0.057 Uiso 1 1 calc R
C32 C 0.3651(7) 0.7341(6) 0.8225(5) 0.0540(16) Uani 1 1 d .
H32 H 0.4587 0.8249 0.8512 0.065 Uiso 1 1 calc R
C25 C 0.1748(7) 0.3783(6) 0.9894(3) 0.0383(12) Uani 1 1 d .
H25 H 0.1661 0.4616 0.9671 0.046 Uiso 1 1 calc R
C1 C -0.1881(7) -0.3382(6) 0.4882(4) 0.0419(13) Uani 1 1 d .
H1A H -0.1902 -0.4373 0.4963 0.050 Uiso 1 1 calc R
H1B H -0.2191 -0.3432 0.4200 0.050 Uiso 1 1 calc R

loop_
_atom_site_aniso_label
_atom_site_aniso_U_11
_atom_site_aniso_U_22
_atom_site_aniso_U_33
_atom_site_aniso_U_23
_atom_site_aniso_U_13
_atom_site_aniso_U_12
Ga1 0.0269(3) 0.0257(3) 0.0263(3) 0.0059(2) 0.0048(2) 0.0138(2)
P1 0.0278(7) 0.0216(6) 0.0231(6) 0.0039(5) 0.0029(5) 0.0131(5)
Cl1 0.0406(7) 0.0469(7) 0.0352(7) 0.0148(6) 0.0070(5) 0.0289(6)
Cl2 0.0367(7) 0.0415(7) 0.0367(7) 0.0142(6) 0.0050(6) 0.0054(6)
C19 0.030(2) 0.018(2) 0.022(2) 0.0078(18) -0.0013(19) 0.0114(19)
C17 0.029(3) 0.026(2) 0.027(2) 0.0032(19) 0.002(2) 0.014(2)
C14 0.036(3) 0.023(2) 0.018(2) 0.0076(18) 0.000(2) 0.012(2)
C10 0.034(3) 0.025(2) 0.023(2) 0.0085(18) 0.007(2) 0.016(2)
C13 0.042(3) 0.023(2) 0.022(2) 0.0046(19) 0.000(2) 0.013(2)
C15 0.034(3) 0.024(2) 0.025(2) 0.0116(19) 0.000(2) 0.008(2)
C30 0.028(2) 0.026(2) 0.026(2) 0.0107(19) 0.005(2) 0.014(2)
C35 0.030(3) 0.027(2) 0.030(3) 0.006(2) 0.003(2) 0.013(2)
C16 0.027(3) 0.035(3) 0.030(3) 0.010(2) 0.003(2) 0.008(2)
C18 0.028(2) 0.021(2) 0.026(2) 0.0054(18) 0.0048(19) 0.0123(19)
C20 0.024(2) 0.024(2) 0.022(2) 0.0026(18) 0.0010(19) 0.0062(19)
C34 0.043(3) 0.040(3) 0.036(3) 0.018(2) 0.007(2) 0.025(3)
C12 0.059(4) 0.031(3) 0.025(2) 0.004(2) 0.008(2) 0.026(3)
C11 0.045(3) 0.031(3) 0.026(2) 0.008(2) 0.009(2) 0.020(2)
C31 0.034(3) 0.024(3) 0.069(4) 0.015(3) -0.007(3) 0.010(2)
C23 0.042(3) 0.052(3) 0.027(3) 0.009(2) 0.006(2) 0.019(3)
C2 0.039(3) 0.028(3) 0.036(3) 0.007(2) -0.005(2) 0.003(2)
C21 0.032(3) 0.028(3) 0.037(3) 0.007(2) 0.009(2) 0.016(2)
C33 0.048(3) 0.027(3) 0.062(4) 0.024(3) 0.016(3) 0.018(3)
C22 0.038(3) 0.030(3) 0.038(3) 0.017(2) 0.005(2) 0.010(2)
C24 0.066(4) 0.049(3) 0.033(3) 0.002(3) 0.010(3) 0.031(3)
C32 0.041(3) 0.026(3) 0.086(5) 0.016(3) -0.001(3) 0.007(3)
C25 0.056(3) 0.038(3) 0.029(3) 0.008(2) 0.007(2) 0.029(3)
C1 0.053(4) 0.032(3) 0.030(3) 0.003(2) -0.006(2) 0.012(3)

loop_
_atom_type_symbol
_atom_type_description
_atom_type_scat_dispersion_real
_atom_type_scat_dispersion_imag
_atom_type_scat_source
C C 0.0033 0.0016 'International Tables Vol C Tables 4.2.6.8 and 6.1.1.4'
H H 0.0000 0.0000 'International Tables Vol C Tables 4.2.6.8 and 6.1.1.4'
Cl Cl 0.1484 0.1585 'International Tables Vol C Tables 4.2.6.8 and 6.1.1.4'
Ga Ga 0.2307 1.6083 'International Tables Vol C Tables 4.2.6.8 and 6.1.1.4'
P P 0.1023 0.0942 'International Tables Vol C Tables 4.2.6.8 and 6.1.1.4'

loop_
_geom_angle_atom_site_label_1
_geom_angle_atom_site_label_2
_geom_angle_atom_site_label_3
_geom_angle
C10 Ga1 Cl2 116.68(13)
C10 Ga1 Cl1 119.97(13)
Cl2 Ga1 Cl1 109.08(6)
C10 Ga1 P1 90.12(14)
Cl2 Ga1 P1 114.01(5)
Cl1 Ga1 P1 104.99(5)
C30 P1 C18 110.6(2)
C30 P1 C20 106.9(2)
C18 P1 C20 106.0(2)
C30 P1 Ga1 116.34(16)
C18 P1 Ga1 93.85(15)
C20 P1 Ga1 121.56(15)
C14 C19 C18 116.2(4)
C14 C19 C10 117.6(4)
C18 C19 C10 126.2(4)
C18 C17 C16 121.7(4)
C19 C14 C13 123.6(5)
C19 C14 C15 123.4(4)
C13 C14 C15 113.0(4)
C11 C10 C19 117.8(4)
C11 C10 Ga1 129.2(4)
C19 C10 Ga1 112.8(3)
C12 C13 C14 118.7(4)
C12 C13 C1 133.3(5)
C14 C13 C1 108.0(4)
C16 C15 C14 118.8(4)
C16 C15 C2 132.7(5)
C14 C15 C2 108.5(4)
C35 C30 C31 120.0(4)
C35 C30 P1 122.6(3)
C31 C30 P1 117.3(3)
C30 C35 C34 119.6(5)
C15 C16 C17 119.7(5)
C17 C18 C19 120.2(4)
C17 C18 P1 123.0(3)
C19 C18 P1 116.7(3)
C21 C20 C25 119.8(4)
C21 C20 P1 118.3(3)
C25 C20 P1 121.8(3)
C33 C34 C35 120.2(5)
C13 C12 C11 118.9(5)
C10 C11 C12 123.5(5)
C32 C31 C30 119.5(5)
C22 C23 C24 120.0(5)
C15 C2 C1 104.9(4)
C20 C21 C22 119.8(4)
C34 C33 C32 120.5(5)
C23 C22 C21 120.0(5)
C25 C24 C23 120.5(5)
C31 C32 C33 120.1(5)
C24 C25 C20 119.9(5)
C13 C1 C2 105.6(4)

loop_
_geom_bond_atom_site_label_1
_geom_bond_atom_site_label_2
_geom_bond_distance
Ga1 C10 1.969(5)
Ga1 Cl2 2.1741(15)
Ga1 Cl1 2.1892(13)
Ga1 P1 2.4108(14)
P1 C30 1.807(4)
P1 C18 1.811(5)
P1 C20 1.819(4)
C19 C14 1.405(6)
C19 C18 1.422(6)
C19 C10 1.433(6)
C17 C18 1.388(6)
C17 C16 1.406(6)
C14 C13 1.404(6)
C14 C15 1.409(7)
C10 C11 1.381(6)
C13 C12 1.365(7)
C13 C1 1.508(7)
C15 C16 1.366(7)
C15 C2 1.504(6)
C30 C35 1.378(6)
C30 C31 1.392(7)
C35 C34 1.387(6)
C20 C21 1.384(6)
C20 C25 1.385(6)
C34 C33 1.366(7)
C12 C11 1.424(7)
C31 C32 1.377(7)
C23 C22 1.369(7)
C23 C24 1.381(7)
C2 C1 1.554(8)
C21 C22 1.386(7)
C33 C32 1.377(8)
C24 C25 1.368(7)
